data_4333692
loop_
_publ_author_name
'Nabanita Sadhukhan'
'Mithun Sarkar'
'Tapas Ghatak'
'S. M. Wahidur Rahaman'
'Leonard J. Barbour'
'Jitendra K. Bera'

_publ_contact_author_address 'Department of Chemistry, IIT Kanpur, Kanpur 208016, INDIA.'
_publ_contact_author_email jbera@iitk.ac.in
_publ_contact_author_fax '+ 91-512-2597436'
_publ_contact_author_name 'Jitendra K. Bera'
_publ_contact_author_phone '+ 91-512-2597336'
_publ_section_title
;
 Reactions of Acids with Naphthyridine-Functionalized Ferrocenes:
 Protonation and Metal Extrusion
;
_journal_name_full 'Inorganic Chemistry'
_journal_page_first 1432
_journal_page_last 1442
_journal_paper_doi 10.1021/ic302155e
_journal_volume 52
_journal_year 2013
_chemical_formula_moiety '3(C18 H15 Fe N2), 2(Cl4 Fe), Cl'
_chemical_formula_sum 'C54 H45 Cl9 Fe5 N6'
_chemical_formula_weight 1376.26
_chemical_name_systematic
; 
 ? 
;
_space_group_IT_number 2
_symmetry_cell_setting triclinic
_symmetry_space_group_name_Hall '-P 1'
_symmetry_space_group_name_H-M 'P -1'
_atom_sites_solution_hydrogens geom
_atom_sites_solution_primary direct
_atom_sites_solution_secondary difmap
_audit_creation_method SHELXL-97
_cell_angle_alpha 60.4130(10)
_cell_angle_beta 89.053(2)
_cell_angle_gamma 88.380(2)
_cell_formula_units_Z 2
_cell_length_a 10.5470(9)
_cell_length_b 17.1793(15)
_cell_length_c 17.3383(15)
_cell_measurement_temperature 100(2)
_cell_measurement_theta_max 26.42
_cell_measurement_theta_min 2.26
_cell_volume 2730.8(4)
_computing_cell_refinement 'Bruker SAINT'
_computing_data_collection 'Bruker APEX'
_computing_data_reduction 'Bruker SAINT'
_computing_molecular_graphics ORTEP
_computing_publication_material ciftab
_computing_structure_refinement 'SHELXL-97 (Sheldrick, 1997)'
_computing_structure_solution 'SHELXS-97 (Sheldrick, 1990)'
_diffrn_ambient_temperature 100(2)
_diffrn_measured_fraction_theta_full 0.963
_diffrn_measured_fraction_theta_max 0.963
_diffrn_measurement_device_type 'Bruker SMART APEX'
_diffrn_measurement_method 'omega scans'
_diffrn_radiation_monochromator graphite
_diffrn_radiation_source 'fine-focus sealed tube'
_diffrn_radiation_type MoK\a
_diffrn_radiation_wavelength 0.71073
_diffrn_reflns_av_R_equivalents 0.0401
_diffrn_reflns_av_sigmaI/netI 0.0806
_diffrn_reflns_limit_h_max 14
_diffrn_reflns_limit_h_min -14
_diffrn_reflns_limit_k_max 22
_diffrn_reflns_limit_k_min -22
_diffrn_reflns_limit_l_max 23
_diffrn_reflns_limit_l_min -23
_diffrn_reflns_number 24954
_diffrn_reflns_theta_full 28.39
_diffrn_reflns_theta_max 28.39
_diffrn_reflns_theta_min 2.34
_exptl_absorpt_coefficient_mu 1.781
_exptl_absorpt_correction_T_max 0.7061
_exptl_absorpt_correction_T_min 0.6644
_exptl_absorpt_correction_type empirical
_exptl_absorpt_process_details SADABS
_exptl_crystal_colour Red
_exptl_crystal_density_diffrn 1.674
_exptl_crystal_description Block
_exptl_crystal_F_000 1388
_exptl_crystal_size_max 0.25
_exptl_crystal_size_mid 0.23
_exptl_crystal_size_min 0.21
_refine_diff_density_max 0.430
_refine_diff_density_min -0.387
_refine_diff_density_rms 0.082
_refine_ls_extinction_method none
_refine_ls_goodness_of_fit_ref 0.939
_refine_ls_hydrogen_treatment mixed
_refine_ls_matrix_type full
_refine_ls_number_parameters 679
_refine_ls_number_reflns 13191
_refine_ls_number_restraints 3
_refine_ls_restrained_S_all 0.939
_refine_ls_R_factor_all 0.1119
_refine_ls_R_factor_gt 0.0466
_refine_ls_shift/su_max 0.000
_refine_ls_shift/su_mean 0.000
_refine_ls_structure_factor_coef Fsqd
_refine_ls_weighting_details 'calc w=1/[\s^2^(Fo^2^)+(0.0469P)^2^+0.0000P] where P=(Fo^2^+2Fc^2^)/3'
_refine_ls_weighting_scheme calc
_refine_ls_wR_factor_gt 0.0933
_refine_ls_wR_factor_ref 0.1201
_reflns_number_gt 6842
_reflns_number_total 13191
_reflns_threshold_expression >2sigma(I)
_cod_data_source_file ic302155e_si_002_5.cif
_cod_data_source_block compound4
_cod_database_code 4333692

loop_
_symmetry_equiv_pos_as_xyz
'x, y, z'
'-x, -y, -z'

loop_
_atom_site_label
_atom_site_type_symbol
_atom_site_fract_x
_atom_site_fract_y
_atom_site_fract_z
_atom_site_U_iso_or_equiv
_atom_site_adp_type
_atom_site_occupancy
_atom_site_symmetry_multiplicity
_atom_site_calc_flag
_atom_site_refinement_flags
Fe1 Fe 0.23968(5) 0.34021(4) 0.71804(4) 0.04047(14) Uani 1 1 d .
Fe3 Fe 0.23710(5) 0.71121(4) -0.06497(4) 0.04043(14) Uani 1 1 d .
Fe2A Fe 0.26277(6) 0.01530(4) -0.00086(4) 0.05160(17) Uani 1 1 d .
N2 N 0.3548(3) 0.4516(2) 0.4810(2) 0.0420(8) Uani 1 1 d .
C29 C 0.3748(4) 0.6213(2) -0.0535(3) 0.0431(9) Uani 1 1 d .
N3 N 0.3141(3) 0.3229(2) 0.1616(2) 0.0473(8) Uani 1 1 d D
C23 C 0.2448(4) 0.2689(3) 0.0461(3) 0.0546(11) Uani 1 1 d .
H23 H 0.2193 0.2500 0.0057 0.066 Uiso 1 1 calc R
N1 N 0.3291(3) 0.4874(2) 0.3355(2) 0.0471(8) Uani 1 1 d D
C28 C 0.3406(3) 0.5306(3) -0.0308(3) 0.0417(9) Uani 1 1 d .
C25 C 0.3108(3) 0.3859(3) 0.0749(3) 0.0408(9) Uani 1 1 d .
C24 C 0.2738(3) 0.3593(3) 0.0142(3) 0.0460(10) Uani 1 1 d .
C4 C 0.2772(4) 0.6015(3) 0.3710(3) 0.0467(10) Uani 1 1 d .
C5 C 0.3208(3) 0.5135(3) 0.3980(3) 0.0405(9) Uani 1 1 d .
N4 N 0.3433(3) 0.4687(2) 0.0544(2) 0.0433(8) Uani 1 1 d .
C30 C 0.3776(4) 0.6989(3) -0.1400(3) 0.0493(10) Uani 1 1 d .
H30 H 0.3669 0.7001 -0.1948 0.059 Uiso 1 1 calc R
C9 C 0.3797(3) 0.4097(3) 0.6323(3) 0.0423(9) Uani 1 1 d .
C8 C 0.3461(3) 0.4771(2) 0.5419(3) 0.0411(9) Uani 1 1 d .
C1 C 0.2996(4) 0.5411(3) 0.2521(3) 0.0540(11) Uani 1 1 d .
H1 H 0.3062 0.5193 0.2113 0.065 Uiso 1 1 calc R
C27 C 0.3037(4) 0.5111(3) -0.0978(3) 0.0553(11) Uani 1 1 d .
H27 H 0.3027 0.5569 -0.1582 0.066 Uiso 1 1 calc R
C32 C 0.4104(4) 0.7443(3) -0.0369(3) 0.0553(11) Uani 1 1 d .
H32 H 0.4255 0.7808 -0.0112 0.066 Uiso 1 1 calc R
C21 C 0.2871(4) 0.2372(3) 0.1919(3) 0.0539(11) Uani 1 1 d .
H21 H 0.2916 0.1959 0.2537 0.065 Uiso 1 1 calc R
C10 C 0.3824(4) 0.4213(3) 0.7092(3) 0.0508(10) Uani 1 1 d .
H10 H 0.3726 0.4764 0.7093 0.061 Uiso 1 1 calc R
C33 C 0.3950(3) 0.6510(3) 0.0092(3) 0.0483(10) Uani 1 1 d .
H33 H 0.3975 0.6137 0.0718 0.058 Uiso 1 1 calc R
C13 C 0.3986(4) 0.3165(3) 0.6634(3) 0.0460(10) Uani 1 1 d .
H13 H 0.4019 0.2892 0.6273 0.055 Uiso 1 1 calc R
C11 C 0.4022(4) 0.3360(3) 0.7841(3) 0.0523(11) Uani 1 1 d .
H11 H 0.4082 0.3240 0.8436 0.063 Uiso 1 1 calc R
C12 C 0.4118(4) 0.2716(3) 0.7562(3) 0.0531(11) Uani 1 1 d .
H12 H 0.4247 0.2089 0.7935 0.064 Uiso 1 1 calc R
C14 C 0.0717(4) 0.3947(3) 0.6554(3) 0.0596(12) Uani 1 1 d .
H14 H 0.0624 0.4465 0.5987 0.071 Uiso 1 1 calc R
C16 C 0.0966(4) 0.2492(3) 0.7638(3) 0.0532(11) Uani 1 1 d .
H16 H 0.1068 0.1859 0.7932 0.064 Uiso 1 1 calc R
C17 C 0.0899(4) 0.3038(3) 0.8045(3) 0.0560(11) Uani 1 1 d .
H17 H 0.0953 0.2829 0.8663 0.067 Uiso 1 1 calc R
C18 C 0.0741(4) 0.3932(3) 0.7383(4) 0.0640(13) Uani 1 1 d .
H18 H 0.0664 0.4436 0.7469 0.077 Uiso 1 1 calc R
C7 C 0.3050(4) 0.5641(3) 0.5210(3) 0.0562(11) Uani 1 1 d .
H7 H 0.3016 0.5800 0.5662 0.067 Uiso 1 1 calc R
C2 C 0.2592(4) 0.6285(3) 0.2222(3) 0.0626(12) Uani 1 1 d .
H2 H 0.2406 0.6675 0.1613 0.075 Uiso 1 1 calc R
C15 C 0.0853(4) 0.3063(3) 0.6725(3) 0.0540(11) Uani 1 1 d .
H15 H 0.0867 0.2881 0.6289 0.065 Uiso 1 1 calc R
C6 C 0.2707(4) 0.6246(3) 0.4382(3) 0.0581(12) Uani 1 1 d .
H6 H 0.2422 0.6828 0.4250 0.070 Uiso 1 1 calc R
C26 C 0.2703(4) 0.4272(3) -0.0753(3) 0.0581(12) Uani 1 1 d .
H26 H 0.2444 0.4140 -0.1198 0.070 Uiso 1 1 calc R
C3 C 0.2468(4) 0.6573(3) 0.2823(3) 0.0596(12) Uani 1 1 d .
H3 H 0.2167 0.7166 0.2633 0.071 Uiso 1 1 calc R
C31 C 0.3995(4) 0.7738(3) -0.1285(3) 0.0605(12) Uani 1 1 d .
H31 H 0.4058 0.8340 -0.1749 0.073 Uiso 1 1 calc R
C22 C 0.2530(4) 0.2084(3) 0.1342(3) 0.0616(12) Uani 1 1 d .
H22 H 0.2353 0.1472 0.1554 0.074 Uiso 1 1 calc R
Fe2 Fe 0.23369(5) -0.07118(4) 0.33994(4) 0.04074(14) Uani 1 1 d .
C43 C 0.2561(4) 0.0403(3) 0.6625(3) 0.0592(12) Uani 1 1 d .
H43 H 0.2306 0.0003 0.7217 0.071 Uiso 1 1 calc R
N5 N 0.3269(3) 0.1562(2) 0.4932(2) 0.0471(8) Uani 1 1 d D
N6 N 0.3524(3) 0.0466(2) 0.4548(2) 0.0421(8) Uani 1 1 d .
C49 C 0.3788(3) -0.0634(3) 0.4107(3) 0.0439(9) Uani 1 1 d .
C45 C 0.3214(3) 0.0677(3) 0.5178(3) 0.0429(9) Uani 1 1 d .
C53 C 0.3959(4) -0.0004(3) 0.3184(3) 0.0496(10) Uani 1 1 d .
H53 H 0.4016 0.0626 0.2933 0.060 Uiso 1 1 calc R
C48 C 0.3499(3) -0.0406(3) 0.4792(3) 0.0438(9) Uani 1 1 d .
C51 C 0.3912(4) -0.1397(3) 0.3325(3) 0.0571(12) Uani 1 1 d .
H51 H 0.3929 -0.1866 0.3184 0.069 Uiso 1 1 calc R
C52 C 0.4027(4) -0.0475(3) 0.2712(3) 0.0541(11) Uani 1 1 d .
H52 H 0.4132 -0.0218 0.2089 0.065 Uiso 1 1 calc R
C50 C 0.3766(4) -0.1504(3) 0.4185(3) 0.0520(11) Uani 1 1 d .
H50 H 0.3671 -0.2056 0.4719 0.062 Uiso 1 1 calc R
C46 C 0.2835(4) -0.0840(3) 0.6277(3) 0.0612(12) Uani 1 1 d .
H46 H 0.2595 -0.1286 0.6856 0.073 Uiso 1 1 calc R
C44 C 0.2849(4) 0.0068(3) 0.6054(3) 0.0512(10) Uani 1 1 d .
C41 C 0.2988(4) 0.1866(3) 0.5487(3) 0.0577(12) Uani 1 1 d .
H41 H 0.3029 0.2489 0.5284 0.069 Uiso 1 1 calc R
C42 C 0.2638(4) 0.1294(3) 0.6349(3) 0.0615(12) Uani 1 1 d .
H42 H 0.2454 0.1515 0.6745 0.074 Uiso 1 1 calc R
C47 C 0.3167(4) -0.1069(3) 0.5660(3) 0.0571(11) Uani 1 1 d .
H47 H 0.3178 -0.1681 0.5810 0.069 Uiso 1 1 calc R
Fe1A Fe -0.00406(6) 0.33309(4) 0.33467(4) 0.04689(16) Uani 1 1 d .
Cl1A Cl 0.42786(12) 0.32162(7) 0.32757(7) 0.0630(3) Uani 1 1 d .
Cl2A Cl -0.21207(11) 0.33940(8) 0.33484(8) 0.0628(3) Uani 1 1 d .
Cl3A Cl 0.05847(12) 0.19724(7) 0.36864(8) 0.0653(3) Uani 1 1 d .
Cl5A Cl 0.06373(12) 0.36695(8) 0.43296(7) 0.0643(3) Uani 1 1 d .
Cl4A Cl 0.06319(12) 0.43001(8) 0.20207(7) 0.0642(3) Uani 1 1 d .
Cl9A Cl 0.26808(14) -0.12198(8) 0.11062(8) 0.0786(4) Uani 1 1 d .
Cl6A Cl 0.09083(13) 0.08560(9) 0.00527(9) 0.0856(4) Uani 1 1 d .
Cl8A Cl 0.41346(14) 0.09487(9) 0.00782(10) 0.0875(4) Uani 1 1 d .
Cl7A Cl 0.27114(15) 0.01484(9) -0.12677(8) 0.0834(4) Uani 1 1 d .
C57 C 0.0817(4) -0.1146(3) 0.3020(4) 0.0629(13) Uani 1 1 d .
H57 H 0.0853 -0.1554 0.2799 0.076 Uiso 1 1 calc R
C54 C 0.0674(4) -0.0584(4) 0.3955(3) 0.0613(12) Uani 1 1 d .
H54 H 0.0592 -0.0538 0.4478 0.074 Uiso 1 1 calc R
C36 C 0.1008(4) 0.7603(3) -0.0147(3) 0.0548(11) Uani 1 1 d .
H36 H 0.1156 0.7865 0.0213 0.066 Uiso 1 1 calc R
C34 C 0.0642(4) 0.6576(3) -0.0582(4) 0.0631(13) Uani 1 1 d .
H34 H 0.0494 0.6025 -0.0567 0.076 Uiso 1 1 calc R
C55 C 0.0790(4) 0.0129(3) 0.3094(3) 0.0547(11) Uani 1 1 d .
H55 H 0.0811 0.0744 0.2930 0.066 Uiso 1 1 calc R
C35 C 0.0817(4) 0.6693(3) 0.0152(3) 0.0579(12) Uani 1 1 d .
H35 H 0.0807 0.6231 0.0754 0.069 Uiso 1 1 calc R
C37 C 0.0939(4) 0.8054(3) -0.1078(3) 0.0611(12) Uani 1 1 d .
H37 H 0.1023 0.8680 -0.1459 0.073 Uiso 1 1 calc R
C38 C 0.0724(4) 0.7421(4) -0.1347(3) 0.0660(13) Uani 1 1 d .
H38 H 0.0648 0.7542 -0.1941 0.079 Uiso 1 1 calc R
C56 C 0.0869(4) -0.0214(3) 0.2511(3) 0.0581(12) Uani 1 1 d .
H56 H 0.0944 0.0125 0.1884 0.070 Uiso 1 1 calc R
C58 C 0.0700(4) -0.1376(3) 0.3915(3) 0.0674(13) Uani 1 1 d .
H58 H 0.0648 -0.1965 0.4406 0.081 Uiso 1 1 calc R
H4 H 0.349(3) 0.332(2) 0.2003(19) 0.035(11) Uiso 1 1 d D
H5 H 0.348(5) 0.197(3) 0.4403(18) 0.093(19) Uiso 1 1 d D
H8 H 0.350(4) 0.4335(15) 0.351(3) 0.057(13) Uiso 1 1 d D

loop_
_atom_site_aniso_label
_atom_site_aniso_U_11
_atom_site_aniso_U_22
_atom_site_aniso_U_33
_atom_site_aniso_U_23
_atom_site_aniso_U_13
_atom_site_aniso_U_12
Fe1 0.0404(3) 0.0398(3) 0.0416(3) -0.0203(3) 0.0001(2) -0.0003(2)
Fe3 0.0374(3) 0.0362(3) 0.0472(3) -0.0204(3) -0.0002(3) 0.0028(2)
Fe2A 0.0731(4) 0.0394(3) 0.0423(3) -0.0203(3) 0.0005(3) 0.0005(3)
N2 0.0430(19) 0.0391(19) 0.0417(19) -0.0182(16) 0.0033(15) -0.0043(15)
C29 0.042(2) 0.037(2) 0.041(2) -0.0127(19) 0.0008(18) 0.0084(18)
N3 0.051(2) 0.044(2) 0.046(2) -0.0219(19) 0.0040(18) 0.0010(16)
C23 0.049(3) 0.052(3) 0.075(3) -0.041(3) -0.009(2) 0.001(2)
N1 0.057(2) 0.038(2) 0.044(2) -0.0178(18) 0.0027(17) -0.0079(17)
C28 0.041(2) 0.041(2) 0.043(2) -0.021(2) 0.0024(18) 0.0055(18)
C25 0.038(2) 0.037(2) 0.047(2) -0.020(2) 0.0025(18) 0.0035(17)
C24 0.036(2) 0.051(3) 0.057(3) -0.031(2) -0.0015(19) 0.0058(19)
C4 0.047(2) 0.037(2) 0.048(3) -0.015(2) 0.0056(19) -0.0035(18)
C5 0.040(2) 0.039(2) 0.042(2) -0.020(2) 0.0072(18) -0.0115(17)
N4 0.0441(19) 0.0390(19) 0.046(2) -0.0211(17) 0.0016(15) 0.0037(15)
C30 0.046(2) 0.049(3) 0.045(2) -0.018(2) 0.0081(19) 0.006(2)
C9 0.040(2) 0.045(2) 0.046(2) -0.026(2) 0.0031(18) -0.0066(18)
C8 0.042(2) 0.037(2) 0.044(2) -0.020(2) 0.0086(18) -0.0064(17)
C1 0.063(3) 0.056(3) 0.042(3) -0.022(2) 0.003(2) -0.016(2)
C27 0.072(3) 0.053(3) 0.042(2) -0.025(2) -0.008(2) 0.015(2)
C32 0.045(2) 0.042(3) 0.075(3) -0.026(2) -0.006(2) -0.005(2)
C21 0.056(3) 0.039(2) 0.061(3) -0.020(2) 0.015(2) -0.001(2)
C10 0.050(3) 0.053(3) 0.057(3) -0.033(2) 0.001(2) -0.009(2)
C33 0.039(2) 0.050(3) 0.050(3) -0.021(2) -0.0018(19) 0.0006(19)
C13 0.047(2) 0.048(2) 0.049(3) -0.029(2) 0.0012(19) 0.0032(19)
C11 0.047(2) 0.071(3) 0.044(2) -0.032(2) -0.0040(19) -0.001(2)
C12 0.052(3) 0.057(3) 0.046(3) -0.023(2) -0.007(2) 0.011(2)
C14 0.039(2) 0.055(3) 0.064(3) -0.014(2) -0.005(2) 0.003(2)
C16 0.052(3) 0.042(2) 0.060(3) -0.021(2) -0.001(2) -0.006(2)
C17 0.046(3) 0.074(3) 0.049(3) -0.031(3) 0.009(2) -0.008(2)
C18 0.047(3) 0.057(3) 0.101(4) -0.050(3) 0.009(3) 0.005(2)
C7 0.073(3) 0.047(3) 0.055(3) -0.030(2) 0.009(2) -0.004(2)
C2 0.058(3) 0.059(3) 0.050(3) -0.011(2) -0.009(2) 0.001(2)
C15 0.050(3) 0.066(3) 0.054(3) -0.036(3) -0.007(2) -0.002(2)
C6 0.070(3) 0.036(2) 0.063(3) -0.020(2) 0.013(2) 0.002(2)
C26 0.068(3) 0.059(3) 0.060(3) -0.039(3) -0.012(2) 0.016(2)
C3 0.058(3) 0.048(3) 0.055(3) -0.013(2) 0.006(2) 0.005(2)
C31 0.046(3) 0.046(3) 0.066(3) -0.009(2) 0.014(2) -0.006(2)
C22 0.055(3) 0.050(3) 0.082(4) -0.034(3) 0.009(3) -0.006(2)
Fe2 0.0401(3) 0.0399(3) 0.0442(3) -0.0222(3) -0.0008(3) 0.0005(2)
C43 0.062(3) 0.073(3) 0.045(3) -0.031(3) 0.005(2) -0.010(2)
N5 0.058(2) 0.044(2) 0.043(2) -0.0247(19) -0.0091(18) 0.0019(17)
N6 0.0446(19) 0.0393(19) 0.0418(19) -0.0195(16) -0.0073(15) 0.0005(15)
C49 0.040(2) 0.041(2) 0.051(3) -0.023(2) -0.0087(18) 0.0035(18)
C45 0.039(2) 0.043(2) 0.044(2) -0.020(2) -0.0124(18) 0.0025(18)
C53 0.041(2) 0.050(3) 0.058(3) -0.026(2) 0.002(2) -0.0046(19)
C48 0.038(2) 0.044(2) 0.047(2) -0.020(2) -0.0080(18) 0.0015(18)
C51 0.050(3) 0.056(3) 0.077(3) -0.042(3) -0.010(2) 0.015(2)
C52 0.043(2) 0.070(3) 0.058(3) -0.039(3) 0.007(2) 0.001(2)
C50 0.056(3) 0.042(2) 0.059(3) -0.026(2) -0.014(2) 0.009(2)
C46 0.074(3) 0.055(3) 0.045(3) -0.017(2) -0.003(2) -0.017(2)
C44 0.049(2) 0.057(3) 0.044(3) -0.022(2) -0.003(2) -0.004(2)
C41 0.065(3) 0.059(3) 0.059(3) -0.036(3) -0.020(2) 0.013(2)
C42 0.066(3) 0.075(3) 0.057(3) -0.044(3) -0.003(2) 0.008(3)
C47 0.081(3) 0.040(2) 0.046(3) -0.016(2) -0.005(2) -0.011(2)
Fe1A 0.0536(4) 0.0421(3) 0.0450(3) -0.0214(3) -0.0003(3) -0.0009(3)
Cl1A 0.0814(8) 0.0521(7) 0.0544(7) -0.0255(6) 0.0021(6) 0.0007(6)
Cl2A 0.0543(7) 0.0643(7) 0.0696(8) -0.0329(6) -0.0004(6) -0.0010(5)
Cl3A 0.0806(8) 0.0500(7) 0.0665(8) -0.0300(6) -0.0059(6) 0.0103(6)
Cl5A 0.0793(8) 0.0625(7) 0.0564(7) -0.0328(6) -0.0067(6) -0.0085(6)
Cl4A 0.0785(8) 0.0564(7) 0.0518(7) -0.0222(6) 0.0114(6) -0.0089(6)
Cl9A 0.1163(11) 0.0451(7) 0.0558(7) -0.0107(6) 0.0030(7) -0.0023(7)
Cl6A 0.0911(10) 0.0776(9) 0.0811(9) -0.0352(8) 0.0041(8) 0.0236(8)
Cl8A 0.0970(10) 0.0724(9) 0.1061(11) -0.0531(9) -0.0007(8) -0.0197(8)
Cl7A 0.1268(12) 0.0812(9) 0.0509(7) -0.0397(7) -0.0062(7) 0.0080(8)
C57 0.049(3) 0.068(3) 0.093(4) -0.056(3) -0.007(3) 0.000(2)
C54 0.042(3) 0.091(4) 0.057(3) -0.042(3) 0.004(2) 0.002(2)
C36 0.050(3) 0.059(3) 0.068(3) -0.041(3) 0.000(2) 0.010(2)
C34 0.043(3) 0.068(3) 0.095(4) -0.053(3) -0.001(3) -0.006(2)
C55 0.043(2) 0.047(3) 0.078(3) -0.034(3) -0.005(2) 0.007(2)
C35 0.040(2) 0.062(3) 0.060(3) -0.020(2) 0.007(2) -0.002(2)
C37 0.046(3) 0.050(3) 0.071(3) -0.018(3) -0.002(2) 0.012(2)
C38 0.042(3) 0.103(4) 0.061(3) -0.047(3) -0.010(2) 0.014(3)
C56 0.047(3) 0.077(3) 0.050(3) -0.031(3) -0.010(2) 0.004(2)
C58 0.050(3) 0.054(3) 0.074(4) -0.013(3) 0.006(2) -0.011(2)

loop_
_atom_type_symbol
_atom_type_description
_atom_type_scat_dispersion_real
_atom_type_scat_dispersion_imag
_atom_type_scat_source
C C 0.0033 0.0016 'International Tables Vol C Tables 4.2.6.8 and 6.1.1.4'
H H 0.0000 0.0000 'International Tables Vol C Tables 4.2.6.8 and 6.1.1.4'
N N 0.0061 0.0033 'International Tables Vol C Tables 4.2.6.8 and 6.1.1.4'
Fe Fe 0.3463 0.8444 'International Tables Vol C Tables 4.2.6.8 and 6.1.1.4'
Cl Cl 0.1484 0.1585 'International Tables Vol C Tables 4.2.6.8 and 6.1.1.4'

loop_
_geom_angle_atom_site_label_1
_geom_angle_atom_site_label_2
_geom_angle_atom_site_label_3
_geom_angle
C9 Fe1 C10 41.66(15)
C9 Fe1 C13 41.03(15)
C10 Fe1 C13 68.75(16)
C9 Fe1 C14 107.13(17)
C10 Fe1 C14 119.88(18)
C13 Fe1 C14 126.58(18)
C9 Fe1 C15 119.35(16)
C10 Fe1 C15 154.53(18)
C13 Fe1 C15 108.47(17)
C14 Fe1 C15 40.14(17)
C9 Fe1 C17 163.59(17)
C10 Fe1 C17 126.10(17)
C13 Fe1 C17 154.49(18)
C14 Fe1 C17 67.64(18)
C15 Fe1 C17 67.45(17)
C9 Fe1 C18 126.09(18)
C10 Fe1 C18 107.58(18)
C13 Fe1 C18 164.18(19)
C14 Fe1 C18 40.75(18)
C15 Fe1 C18 67.81(18)
C17 Fe1 C18 39.92(17)
C9 Fe1 C16 153.53(16)
C10 Fe1 C16 163.85(17)
C13 Fe1 C16 119.82(17)
C14 Fe1 C16 67.63(17)
C15 Fe1 C16 39.86(16)
C17 Fe1 C16 40.68(16)
C18 Fe1 C16 67.94(18)
C9 Fe1 C11 68.69(16)
C10 Fe1 C11 40.35(16)
C13 Fe1 C11 67.54(16)
C14 Fe1 C11 154.74(19)
C15 Fe1 C11 163.89(18)
C17 Fe1 C11 108.97(17)
C18 Fe1 C11 120.33(18)
C16 Fe1 C11 127.24(17)
C9 Fe1 C12 68.57(16)
C10 Fe1 C12 68.12(18)
C13 Fe1 C12 40.06(15)
C14 Fe1 C12 163.67(19)
C15 Fe1 C12 127.01(18)
C17 Fe1 C12 120.82(18)
C18 Fe1 C12 154.36(19)
C16 Fe1 C12 108.76(18)
C11 Fe1 C12 40.02(16)
C29 Fe3 C30 41.35(15)
C29 Fe3 C35 119.83(17)
C30 Fe3 C35 154.17(18)
C29 Fe3 C38 128.07(19)
C30 Fe3 C38 108.19(18)
C35 Fe3 C38 67.51(19)
C29 Fe3 C36 153.07(17)
C30 Fe3 C36 164.05(17)
C35 Fe3 C36 40.28(17)
C38 Fe3 C36 67.94(18)
C29 Fe3 C33 41.20(15)
C30 Fe3 C33 68.93(16)
C35 Fe3 C33 108.97(17)
C38 Fe3 C33 166.5(2)
C36 Fe3 C33 118.48(17)
C29 Fe3 C37 165.46(18)
C30 Fe3 C37 126.87(18)
C35 Fe3 C37 67.41(18)
C38 Fe3 C37 40.29(18)
C36 Fe3 C37 40.32(17)
C33 Fe3 C37 151.90(19)
C29 Fe3 C34 108.92(17)
C30 Fe3 C34 119.90(18)
C35 Fe3 C34 40.13(17)
C38 Fe3 C34 40.32(18)
C36 Fe3 C34 67.92(18)
C33 Fe3 C34 128.71(19)
C37 Fe3 C34 67.68(19)
C29 Fe3 C31 68.74(17)
C30 Fe3 C31 40.79(16)
C35 Fe3 C31 164.1(2)
C38 Fe3 C31 119.3(2)
C36 Fe3 C31 126.30(19)
C33 Fe3 C31 67.78(17)
C37 Fe3 C31 107.66(18)
C34 Fe3 C31 153.8(2)
C29 Fe3 C32 68.71(16)
C30 Fe3 C32 68.61(18)
C35 Fe3 C32 127.36(19)
C38 Fe3 C32 152.4(2)
C36 Fe3 C32 107.21(18)
C33 Fe3 C32 40.10(15)
C37 Fe3 C32 118.31(18)
C34 Fe3 C32 165.3(2)
C31 Fe3 C32 40.27(17)
Cl8A Fe2A Cl6A 103.03(6)
Cl8A Fe2A Cl7A 111.24(6)
Cl6A Fe2A Cl7A 110.05(6)
Cl8A Fe2A Cl9A 111.73(6)
Cl6A Fe2A Cl9A 110.22(6)
Cl7A Fe2A Cl9A 110.35(6)
C8 N2 C5 116.2(3)
C33 C29 C30 107.0(3)
C33 C29 C28 125.0(3)
C30 C29 C28 127.5(4)
C33 C29 Fe3 69.8(2)
C30 C29 Fe3 69.4(2)
C28 C29 Fe3 119.7(3)
C21 N3 C25 123.8(4)
C22 C23 C24 120.6(4)
C1 N1 C5 122.7(4)
N4 C28 C27 122.0(4)
N4 C28 C29 117.3(3)
C27 C28 C29 120.6(4)
N4 C25 N3 116.9(4)
N4 C25 C24 125.6(4)
N3 C25 C24 117.5(4)
C25 C24 C26 115.7(4)
C25 C24 C23 118.8(4)
C26 C24 C23 125.5(4)
C3 C4 C6 126.1(4)
C3 C4 C5 118.5(4)
C6 C4 C5 115.3(4)
N2 C5 N1 116.3(3)
N2 C5 C4 125.8(4)
N1 C5 C4 117.9(4)
C28 N4 C25 117.0(3)
C31 C30 C29 107.4(4)
C31 C30 Fe3 70.1(2)
C29 C30 Fe3 69.2(2)
C13 C9 C10 106.7(3)
C13 C9 C8 125.6(3)
C10 C9 C8 127.2(4)
C13 C9 Fe1 70.2(2)
C10 C9 Fe1 69.5(2)
C8 C9 Fe1 118.9(3)
N2 C8 C7 122.1(4)
N2 C8 C9 116.4(3)
C7 C8 C9 121.5(4)
N1 C1 C2 121.4(4)
C26 C27 C28 119.8(4)
C33 C32 C31 107.6(4)
C33 C32 Fe3 69.0(2)
C31 C32 Fe3 69.1(2)
N3 C21 C22 120.3(4)
C11 C10 C9 107.6(4)
C11 C10 Fe1 70.8(2)
C9 C10 Fe1 68.8(2)
C32 C33 C29 109.0(4)
C32 C33 Fe3 70.9(2)
C29 C33 Fe3 69.0(2)
C12 C13 C9 108.9(4)
C12 C13 Fe1 71.0(2)
C9 C13 Fe1 68.8(2)
C10 C11 C12 108.9(4)
C10 C11 Fe1 68.9(2)
C12 C11 Fe1 70.3(2)
C13 C12 C11 107.9(4)
C13 C12 Fe1 69.0(2)
C11 C12 Fe1 69.6(2)
C15 C14 C18 107.8(4)
C15 C14 Fe1 69.9(2)
C18 C14 Fe1 70.0(2)
C15 C16 C17 107.1(4)
C15 C16 Fe1 69.5(2)
C17 C16 Fe1 69.3(2)
C18 C17 C16 108.7(4)
C18 C17 Fe1 70.3(2)
C16 C17 Fe1 70.0(2)
C17 C18 C14 107.3(4)
C17 C18 Fe1 69.8(2)
C14 C18 Fe1 69.2(2)
C6 C7 C8 120.9(4)
C3 C2 C1 118.2(4)
C16 C15 C14 109.2(4)
C16 C15 Fe1 70.6(2)
C14 C15 Fe1 69.9(2)
C7 C6 C4 119.6(4)
C27 C26 C24 119.8(4)
C2 C3 C4 121.3(4)
C32 C31 C30 109.1(4)
C32 C31 Fe3 70.7(2)
C30 C31 Fe3 69.1(2)
C23 C22 C21 119.0(4)
C49 Fe2 C50 41.45(15)
C49 Fe2 C58 125.62(19)
C50 Fe2 C58 106.92(19)
C49 Fe2 C57 162.97(19)
C50 Fe2 C57 125.22(18)
C58 Fe2 C57 40.36(18)
C49 Fe2 C55 120.63(16)
C50 Fe2 C55 154.96(18)
C58 Fe2 C55 67.27(18)
C57 Fe2 C55 67.16(18)
C49 Fe2 C54 108.10(17)
C50 Fe2 C54 119.99(19)
C58 Fe2 C54 40.01(18)
C57 Fe2 C54 67.27(18)
C55 Fe2 C54 39.85(17)
C49 Fe2 C53 41.23(15)
C50 Fe2 C53 68.81(17)
C58 Fe2 C53 164.2(2)
C57 Fe2 C53 154.4(2)
C55 Fe2 C53 109.76(17)
C54 Fe2 C53 127.81(18)
C49 Fe2 C51 68.87(17)
C50 Fe2 C51 40.63(16)
C58 Fe2 C51 119.6(2)
C57 Fe2 C51 107.71(18)
C55 Fe2 C51 163.81(19)
C54 Fe2 C51 154.2(2)
C53 Fe2 C51 67.77(17)
C49 Fe2 C56 155.15(18)
C50 Fe2 C56 162.63(18)
C58 Fe2 C56 67.52(19)
C57 Fe2 C56 40.03(18)
C55 Fe2 C56 39.94(16)
C54 Fe2 C56 67.14(18)
C53 Fe2 C56 120.98(18)
C51 Fe2 C56 126.37(18)
C49 Fe2 C52 68.68(17)
C50 Fe2 C52 68.30(18)
C58 Fe2 C52 154.1(2)
C57 Fe2 C52 120.21(18)
C55 Fe2 C52 127.69(18)
C54 Fe2 C52 164.6(2)
C53 Fe2 C52 40.02(15)
C51 Fe2 C52 40.20(16)
C56 Fe2 C52 109.03(18)
C42 C43 C44 121.2(4)
C41 N5 C45 122.3(4)
C48 N6 C45 116.2(3)
C50 C49 C53 106.8(4)
C50 C49 C48 127.3(4)
C53 C49 C48 125.3(4)
C50 C49 Fe2 69.3(2)
C53 C49 Fe2 70.2(2)
C48 C49 Fe2 118.4(3)
N6 C45 N5 115.8(4)
N6 C45 C44 125.6(4)
N5 C45 C44 118.5(4)
C52 C53 C49 108.6(4)
C52 C53 Fe2 70.6(2)
C49 C53 Fe2 68.5(2)
N6 C48 C47 122.3(4)
N6 C48 C49 116.4(3)
C47 C48 C49 121.2(4)
C52 C51 C50 108.6(4)
C52 C51 Fe2 70.5(2)
C50 C51 Fe2 68.8(2)
C53 C52 C51 108.1(4)
C53 C52 Fe2 69.4(2)
C51 C52 Fe2 69.3(2)
C51 C50 C49 107.9(4)
C51 C50 Fe2 70.5(2)
C49 C50 Fe2 69.3(2)
C47 C46 C44 119.4(4)
C43 C44 C45 118.1(4)
C43 C44 C46 125.8(4)
C45 C44 C46 116.0(4)
N5 C41 C42 121.1(4)
C43 C42 C41 118.7(4)
C46 C47 C48 120.4(4)
Cl4A Fe1A Cl5A 110.30(5)
Cl4A Fe1A Cl3A 110.41(5)
Cl5A Fe1A Cl3A 110.60(5)
Cl4A Fe1A Cl2A 108.46(5)
Cl5A Fe1A Cl2A 108.25(5)
Cl3A Fe1A Cl2A 108.75(5)
C56 C57 C58 108.1(4)
C56 C57 Fe2 70.5(2)
C58 C57 Fe2 69.7(3)
C55 C54 C58 108.1(4)
C55 C54 Fe2 69.9(2)
C58 C54 Fe2 69.6(3)
C35 C36 C37 107.3(4)
C35 C36 Fe3 69.7(2)
C37 C36 Fe3 69.9(2)
C35 C34 C38 107.5(4)
C35 C34 Fe3 69.6(2)
C38 C34 Fe3 69.6(3)
C54 C55 C56 108.5(4)
C54 C55 Fe2 70.2(2)
C56 C55 Fe2 70.3(2)
C34 C35 C36 108.9(4)
C34 C35 Fe3 70.2(2)
C36 C35 Fe3 70.0(2)
C38 C37 C36 108.2(4)
C38 C37 Fe3 69.6(2)
C36 C37 Fe3 69.7(2)
C37 C38 C34 108.1(4)
C37 C38 Fe3 70.1(2)
C34 C38 Fe3 70.1(3)
C55 C56 C57 107.6(4)
C55 C56 Fe2 69.7(2)
C57 C56 Fe2 69.5(2)
C54 C58 C57 107.7(4)
C54 C58 Fe2 70.4(3)
C57 C58 Fe2 69.9(3)

loop_
_geom_bond_atom_site_label_1
_geom_bond_atom_site_label_2
_geom_bond_distance
Fe1 C9 2.022(4)
Fe1 C10 2.032(4)
Fe1 C13 2.040(4)
Fe1 C14 2.040(4)
Fe1 C15 2.041(4)
Fe1 C17 2.045(4)
Fe1 C18 2.051(4)
Fe1 C16 2.054(4)
Fe1 C11 2.057(4)
Fe1 C12 2.066(4)
Fe3 C29 2.028(4)
Fe3 C30 2.030(4)
Fe3 C35 2.035(4)
Fe3 C38 2.035(4)
Fe3 C36 2.038(4)
Fe3 C33 2.038(4)
Fe3 C37 2.041(4)
Fe3 C34 2.042(4)
Fe3 C31 2.043(4)
Fe3 C32 2.064(4)
Fe2A Cl8A 2.1796(14)
Fe2A Cl6A 2.1805(14)
Fe2A Cl7A 2.1873(13)
Fe2A Cl9A 2.1900(13)
N2 C8 1.329(4)
N2 C5 1.347(5)
C29 C33 1.431(5)
C29 C30 1.433(5)
C29 C28 1.460(5)
N3 C21 1.334(5)
N3 C25 1.351(5)
C23 C22 1.361(6)
C23 C24 1.408(6)
N1 C1 1.312(5)
N1 C5 1.363(5)
C28 N4 1.327(5)
C28 C27 1.423(5)
C25 N4 1.337(5)
C25 C24 1.403(5)
C24 C26 1.408(6)
C4 C3 1.389(6)
C4 C6 1.404(6)
C4 C5 1.410(5)
C30 C31 1.420(6)
C9 C13 1.424(5)
C9 C10 1.442(5)
C9 C8 1.458(5)
C8 C7 1.409(5)
C1 C2 1.382(6)
C27 C26 1.351(6)
C32 C33 1.407(5)
C32 C31 1.414(6)
C21 C22 1.373(6)
C10 C11 1.411(6)
C13 C12 1.407(5)
C11 C12 1.411(6)
C14 C15 1.400(6)
C14 C18 1.425(6)
C16 C15 1.396(6)
C16 C17 1.425(6)
C17 C18 1.399(6)
C7 C6 1.340(6)
C2 C3 1.359(6)
Fe2 C49 2.024(4)
Fe2 C50 2.025(4)
Fe2 C58 2.034(4)
Fe2 C57 2.037(4)
Fe2 C55 2.042(4)
Fe2 C54 2.045(4)
Fe2 C53 2.047(4)
Fe2 C51 2.047(4)
Fe2 C56 2.050(4)
Fe2 C52 2.063(4)
C43 C42 1.364(6)
C43 C44 1.396(6)
N5 C41 1.328(5)
N5 C45 1.364(5)
N6 C48 1.341(5)
N6 C45 1.343(5)
C49 C50 1.433(5)
C49 C53 1.434(5)
C49 C48 1.450(5)
C45 C44 1.408(5)
C53 C52 1.406(5)
C48 C47 1.414(5)
C51 C52 1.413(6)
C51 C50 1.414(6)
C46 C47 1.348(6)
C46 C44 1.410(6)
C41 C42 1.374(6)
Fe1A Cl4A 2.1893(12)
Fe1A Cl5A 2.1901(12)
Fe1A Cl3A 2.1903(12)
Fe1A Cl2A 2.1935(13)
C57 C56 1.399(6)
C57 C58 1.404(6)
C54 C55 1.393(6)
C54 C58 1.396(6)
C36 C35 1.403(6)
C36 C37 1.406(6)
C34 C35 1.399(6)
C34 C38 1.405(6)
C55 C56 1.397(6)
C37 C38 1.404(6)
